data_4122070
loop_
_publ_author_name
'Letko, Christopher S.'
'Panetier, Julien A.'
'Head-Gordon, Martin'
'Tilley, T. Don'

_publ_section_title
;
 Mechanism of the electrocatalytic reduction of protons with
 diaryldithiolene cobalt complexes.
;
_journal_issue 26
_journal_name_full 'Journal of the American Chemical Society'
_journal_page_first 9364
_journal_page_last 9376
_journal_paper_doi 10.1021/ja5019755
_journal_volume 136
_journal_year 2014
_chemical_formula_moiety 'C28 H16 Co F4 S4, 2(C16 H36 N)'
_chemical_formula_sum 'C60 H88 Co F4 N2 S4'
_chemical_formula_weight 1100.49
_chemical_name_systematic
;
 ? 
;
_space_group_crystal_system triclinic
_space_group_IT_number 2
_space_group_name_Hall '-P 1'
_space_group_name_H-M_alt 'P -1'
_symmetry_space_group_name_Hall '-P 1'
_symmetry_space_group_name_H-M 'P -1'
_atom_sites_solution_hydrogens geom
_atom_sites_solution_primary direct
_atom_sites_solution_secondary difmap
_audit_creation_date 2013-08-11
_audit_creation_method
;
  Olex2 1.2
  (compiled Apr 23 2013 17:59:47, GUI svn.r4466)
;
_cell_angle_alpha 85.314(2)
_cell_angle_beta 87.963(2)
_cell_angle_gamma 77.283(2)
_cell_formula_units_Z 1
_cell_length_a 8.1573(3)
_cell_length_b 13.8820(5)
_cell_length_c 14.4088(5)
_cell_measurement_reflns_used 9939
_cell_measurement_temperature 100(2)
_cell_measurement_theta_max 25.4267
_cell_measurement_theta_min 2.8373
_cell_volume 1586.04(10)
_computing_cell_refinement 'Bruker APEX2 v. 2009.1'
_computing_data_collection 'Bruker APEX2 v. 2009.1'
_computing_data_reduction 'Bruker APEX2 v. 2009.1'
_computing_molecular_graphics WINGX
_computing_publication_material OLEX2
_computing_structure_refinement 'SHELXL-97 (Sheldrick, 2008)'
_computing_structure_solution 'SHELXS-97 (Sheldrick, 2008)'
_diffrn_ambient_temperature 100(2)
_diffrn_detector_area_resol_mean 8.366
_diffrn_measured_fraction_theta_full 0.988
_diffrn_measured_fraction_theta_max 0.988
_diffrn_measurement_device_type 'Bruker APEX-II CCD'
_diffrn_measurement_method '\f and \w scans'
_diffrn_radiation_monochromator graphite
_diffrn_radiation_type MoK\a
_diffrn_radiation_wavelength 0.71073
_diffrn_reflns_av_R_equivalents 0.1165
_diffrn_reflns_av_unetI/netI 0.0758
_diffrn_reflns_limit_h_max 9
_diffrn_reflns_limit_h_min -9
_diffrn_reflns_limit_k_max 16
_diffrn_reflns_limit_k_min -16
_diffrn_reflns_limit_l_max 16
_diffrn_reflns_limit_l_min -17
_diffrn_reflns_number 19825
_diffrn_reflns_theta_full 25.43
_diffrn_reflns_theta_max 25.43
_diffrn_reflns_theta_min 1.42
_diffrn_source 'fine-focus sealed tube'
_exptl_absorpt_coefficient_mu 0.449
_exptl_absorpt_correction_T_max 0.9522
_exptl_absorpt_correction_T_min 0.9155
_exptl_absorpt_correction_type multi-scan
_exptl_absorpt_process_details SADABS
_exptl_crystal_colour orange
_exptl_crystal_density_diffrn 1.152
_exptl_crystal_density_method 'not measured'
_exptl_crystal_description plate
_exptl_crystal_F_000 589
_exptl_crystal_size_max 0.2
_exptl_crystal_size_mid 0.15
_exptl_crystal_size_min 0.11
_platon_squeeze_details
;
;
_refine_diff_density_max 0.720
_refine_diff_density_min -0.664
_refine_diff_density_rms 0.071
_refine_ls_extinction_method none
_refine_ls_goodness_of_fit_ref 1.022
_refine_ls_hydrogen_treatment constr
_refine_ls_matrix_type full
_refine_ls_number_parameters 326
_refine_ls_number_reflns 5791
_refine_ls_number_restraints 0
_refine_ls_restrained_S_all 1.022
_refine_ls_R_factor_all 0.0488
_refine_ls_R_factor_gt 0.0420
_refine_ls_shift/su_max 0.001
_refine_ls_shift/su_mean 0.000
_refine_ls_structure_factor_coef Fsqd
_refine_ls_weighting_details 'calc w=1/[\s^2^(Fo^2^)+(0.0575P)^2^+0.0000P] where P=(Fo^2^+2Fc^2^)/3'
_refine_ls_weighting_scheme calc
_refine_ls_wR_factor_gt 0.1081
_refine_ls_wR_factor_ref 0.1121
_reflns_number_gt 4841
_reflns_number_total 5791
_reflns_threshold_expression >2sigma(I)
_cod_data_source_file ja5019755_si_002.cif
_cod_data_source_block '[NBu4]2[1F]'
_cod_depositor_comments 'Adding full bibliography for 4122065--4122071.cif.'
_cod_database_code 4122070
_olex2_refinement_description
;
1. Fixed Uiso
 At 1.2 times of:
  All C(H) groups, All C(H,H) groups
 At 1.5 times of:
  All C(H,H,H) groups
2.a Secondary CH2 refined with riding coordinates:
 C9(H9A,H9B), C10(H10A,H10B), C12(H12A,H12B), C15(H15A,H15B), C16(H16A,H16B),
 C23(H23A,H23B), C24(H24A,H24B), C25(H25A,H25B), C28(H28A,H28B), C30(H30A,H30B),
  C31(H31A,H31B), C36(H36A,H36B)
2.b Aromatic/amide H refined with riding coordinates:
 C11(H11), C13(H13), C18(H18), C26(H26), C27(H27), C29(H29), C32(H32), C34(H34)
2.c Idealised Me refined as rotating group:
 C20(H20A,H20B,H20C), C21(H21A,H21B,H21C), C33(H33A,H33B,H33C), C35(H35A,H35B,
 H35C)
;

loop_
_space_group_symop_id
_space_group_symop_operation_xyz
1 'x, y, z'
2 '-x, -y, -z'

loop_
_atom_site_label
_atom_site_type_symbol
_atom_site_fract_x
_atom_site_fract_y
_atom_site_fract_z
_atom_site_U_iso_or_equiv
_atom_site_adp_type
_atom_site_occupancy
_atom_site_symmetry_multiplicity
_atom_site_calc_flag
_atom_site_refinement_flags
Co1 Co 0.5000 0.0000 0.5000 0.01181(12) Uani 1 2 d S
S2 S 0.37074(6) 0.15424(3) 0.50269(3) 0.01386(14) Uani 1 1 d .
S3 S 0.59175(6) 0.00393(3) 0.63933(3) 0.01464(14) Uani 1 1 d .
F4 F 0.76291(17) 0.20895(9) 1.00932(9) 0.0324(3) Uani 1 1 d .
F5 F 0.03141(16) 0.56964(8) 0.68074(11) 0.0362(4) Uani 1 1 d .
N6 N 0.14969(19) 0.83036(11) 0.69478(11) 0.0124(4) Uani 1 1 d .
C7 C 0.5798(2) 0.14875(14) 0.76000(14) 0.0154(4) Uani 1 1 d .
C8 C 0.3215(2) 0.29272(14) 0.63240(14) 0.0159(4) Uani 1 1 d .
C9 C 0.3385(2) 0.78743(13) 0.69585(14) 0.0154(4) Uani 1 1 d .
H9A H 0.3937 0.8273 0.6498 0.018 Uiso 1 1 calc R
H9B H 0.3806 0.7942 0.7581 0.018 Uiso 1 1 calc R
C10 C 0.0729(2) 0.81364(14) 0.60380(13) 0.0139(4) Uani 1 1 d .
H10A H 0.0819 0.7417 0.6007 0.017 Uiso 1 1 calc R
H10B H -0.0482 0.8458 0.6047 0.017 Uiso 1 1 calc R
C11 C 0.6018(2) 0.07926(15) 0.83696(14) 0.0178(5) Uani 1 1 d .
H11 H 0.5741 0.0169 0.8318 0.021 Uiso 1 1 calc R
C12 C 0.1542(2) 0.85314(14) 0.51637(14) 0.0153(4) Uani 1 1 d .
H12A H 0.2772 0.8265 0.5177 0.018 Uiso 1 1 calc R
H12B H 0.1338 0.9262 0.5150 0.018 Uiso 1 1 calc R
C13 C 0.2963(3) 0.37055(14) 0.56221(16) 0.0201(5) Uani 1 1 d .
H13 H 0.3463 0.3591 0.5024 0.024 Uiso 1 1 calc R
C14 C 0.5165(2) 0.12623(13) 0.67117(14) 0.0142(4) Uani 1 1 d .
C15 C 0.0695(2) 0.77856(13) 0.77517(13) 0.0140(4) Uani 1 1 d .
H15A H 0.1359 0.7777 0.8315 0.017 Uiso 1 1 calc R
H15B H 0.0791 0.7089 0.7612 0.017 Uiso 1 1 calc R
C16 C 0.1664(3) 0.97263(14) 0.79620(14) 0.0183(5) Uani 1 1 d .
H16A H 0.2902 0.9566 0.8016 0.022 Uiso 1 1 calc R
H16B H 0.1185 0.9363 0.8486 0.022 Uiso 1 1 calc R
C17 C 0.1287(3) 0.47828(14) 0.66439(18) 0.0250(5) Uani 1 1 d .
C18 C 0.6256(2) 0.23941(14) 0.77000(15) 0.0183(5) Uani 1 1 d .
H18 H 0.6147 0.2877 0.7186 0.022 Uiso 1 1 calc R
C19 C 0.7033(3) 0.18920(16) 0.92647(14) 0.0213(5) Uani 1 1 d .
C20 C 0.1363(3) 1.12035(15) 0.89256(14) 0.0200(5) Uani 1 1 d .
H20A H 0.0903 1.1918 0.8924 0.030 Uiso 1 1 calc R
H20B H 0.2582 1.1067 0.9009 0.030 Uiso 1 1 calc R
H20C H 0.0844 1.0859 0.9437 0.030 Uiso 1 1 calc R
C21 C 0.1165(3) 0.71256(14) 0.42145(15) 0.0215(5) Uani 1 1 d .
H21A H 0.0870 0.6989 0.3592 0.032 Uiso 1 1 calc R
H21B H 0.0479 0.6836 0.4684 0.032 Uiso 1 1 calc R
H21C H 0.2357 0.6834 0.4322 0.032 Uiso 1 1 calc R
C50 C 0.4140(2) 0.19189(13) 0.61127(14) 0.0137(4) Uani 1 1 d .
C23 C -0.1136(2) 0.82215(14) 0.79838(14) 0.0182(5) Uani 1 1 d .
H23A H -0.1834 0.8245 0.7431 0.022 Uiso 1 1 calc R
H23B H -0.1261 0.8905 0.8171 0.022 Uiso 1 1 calc R
C24 C 0.3907(3) 0.67933(14) 0.67443(15) 0.0190(5) Uani 1 1 d .
H24A H 0.3780 0.6741 0.6071 0.023 Uiso 1 1 calc R
H24B H 0.3160 0.6411 0.7091 0.023 Uiso 1 1 calc R
C25 C 0.0990(3) 1.08391(14) 0.80022(14) 0.0183(5) Uani 1 1 d .
H25A H 0.1504 1.1195 0.7487 0.022 Uiso 1 1 calc R
H25B H -0.0240 1.0995 0.7912 0.022 Uiso 1 1 calc R
C26 C 0.6861(3) 0.25966(15) 0.85319(15) 0.0216(5) Uani 1 1 d .
H26 H 0.7152 0.3214 0.8593 0.026 Uiso 1 1 calc R
C27 C 0.2470(2) 0.31257(14) 0.71912(15) 0.0190(5) Uani 1 1 d .
H27 H 0.2625 0.2614 0.7680 0.023 Uiso 1 1 calc R
C28 C 0.1175(2) 0.94153(13) 0.70386(14) 0.0151(4) Uani 1 1 d .
H28A H -0.0037 0.9699 0.6945 0.018 Uiso 1 1 calc R
H28B H 0.1800 0.9711 0.6531 0.018 Uiso 1 1 calc R
C29 C 0.6628(3) 0.09851(15) 0.92083(15) 0.0210(5) Uani 1 1 d .
H29 H 0.6762 0.0507 0.9726 0.025 Uiso 1 1 calc R
C30 C -0.1706(3) 0.75702(15) 0.87798(15) 0.0209(5) Uani 1 1 d .
H30A H -0.1670 0.6907 0.8562 0.025 Uiso 1 1 calc R
H30B H -0.0909 0.7486 0.9298 0.025 Uiso 1 1 calc R
C31 C 0.0837(2) 0.82379(14) 0.42840(14) 0.0156(4) Uani 1 1 d .
H31A H -0.0391 0.8511 0.4273 0.019 Uiso 1 1 calc R
H31B H 0.1344 0.8541 0.3731 0.019 Uiso 1 1 calc R
C32 C 0.2002(3) 0.46384(15) 0.57779(17) 0.0264(5) Uani 1 1 d .
H32 H 0.1845 0.5160 0.5298 0.032 Uiso 1 1 calc R
C33 C -0.3467(3) 0.79940(17) 0.91406(16) 0.0279(5) Uani 1 1 d .
H33A H -0.4266 0.8072 0.8633 0.042 Uiso 1 1 calc R
H33B H -0.3502 0.8641 0.9377 0.042 Uiso 1 1 calc R
H33C H -0.3769 0.7543 0.9644 0.042 Uiso 1 1 calc R
C34 C 0.1506(3) 0.40524(15) 0.73607(17) 0.0244(5) Uani 1 1 d .
H34 H 0.1009 0.4179 0.7957 0.029 Uiso 1 1 calc R
C35 C 0.6230(3) 0.52526(15) 0.68618(19) 0.0320(6) Uani 1 1 d .
H35A H 0.6091 0.5157 0.6205 0.048 Uiso 1 1 calc R
H35B H 0.5513 0.4896 0.7252 0.048 Uiso 1 1 calc R
H35C H 0.7407 0.4997 0.7031 0.048 Uiso 1 1 calc R
C36 C 0.5730(3) 0.63522(15) 0.70135(17) 0.0245(5) Uani 1 1 d .
H36A H 0.6482 0.6707 0.6636 0.029 Uiso 1 1 calc R
H36B H 0.5874 0.6447 0.7677 0.029 Uiso 1 1 calc R

loop_
_atom_site_aniso_label
_atom_site_aniso_U_11
_atom_site_aniso_U_22
_atom_site_aniso_U_33
_atom_site_aniso_U_23
_atom_site_aniso_U_13
_atom_site_aniso_U_12
Co1 0.0103(2) 0.0104(2) 0.0145(2) -0.00244(15) 0.00014(15) -0.00157(15)
S2 0.0118(3) 0.0127(2) 0.0165(3) -0.0024(2) -0.0013(2) -0.00076(19)
S3 0.0157(3) 0.0116(3) 0.0158(3) -0.0021(2) -0.0017(2) -0.0008(2)
F4 0.0386(8) 0.0405(8) 0.0194(7) -0.0101(6) -0.0080(6) -0.0078(6)
F5 0.0257(8) 0.0147(6) 0.0661(11) -0.0154(6) 0.0029(7) 0.0037(5)
N6 0.0102(9) 0.0120(8) 0.0148(9) -0.0021(7) -0.0006(7) -0.0014(6)
C7 0.0105(10) 0.0174(10) 0.0169(11) -0.0043(8) 0.0031(8) 0.0006(8)
C8 0.0123(10) 0.0144(10) 0.0217(11) -0.0054(8) -0.0022(8) -0.0025(8)
C9 0.0098(10) 0.0162(10) 0.0201(11) -0.0036(8) -0.0027(8) -0.0015(8)
C10 0.0127(10) 0.0150(10) 0.0149(11) -0.0020(8) -0.0028(8) -0.0042(8)
C11 0.0144(11) 0.0188(11) 0.0199(11) -0.0032(9) 0.0019(8) -0.0027(8)
C12 0.0154(11) 0.0154(10) 0.0158(11) -0.0020(8) 0.0005(8) -0.0047(8)
C13 0.0197(12) 0.0139(10) 0.0270(12) -0.0043(9) 0.0021(9) -0.0035(8)
C14 0.0125(10) 0.0126(9) 0.0180(11) -0.0036(8) 0.0035(8) -0.0034(8)
C15 0.0163(11) 0.0112(9) 0.0143(10) -0.0005(8) 0.0003(8) -0.0030(8)
C16 0.0189(11) 0.0161(10) 0.0201(11) -0.0038(8) -0.0044(9) -0.0028(8)
C17 0.0165(12) 0.0115(10) 0.0469(15) -0.0122(10) -0.0008(10) 0.0006(9)
C18 0.0152(11) 0.0184(10) 0.0202(11) -0.0036(9) 0.0018(9) -0.0009(8)
C19 0.0189(11) 0.0303(12) 0.0152(11) -0.0104(9) -0.0010(9) -0.0032(9)
C20 0.0224(12) 0.0172(10) 0.0206(12) -0.0059(9) 0.0004(9) -0.0031(9)
C21 0.0257(12) 0.0222(11) 0.0180(11) -0.0044(9) -0.0002(9) -0.0071(9)
C50 0.0116(10) 0.0132(10) 0.0176(11) -0.0029(8) 0.0026(8) -0.0052(8)
C23 0.0161(11) 0.0187(10) 0.0176(11) -0.0013(8) 0.0016(8) 0.0004(8)
C24 0.0148(11) 0.0157(10) 0.0259(12) -0.0046(9) -0.0016(9) -0.0009(8)
C25 0.0204(11) 0.0146(10) 0.0197(11) -0.0038(8) -0.0022(9) -0.0019(8)
C26 0.0203(12) 0.0210(11) 0.0250(12) -0.0105(9) -0.0007(9) -0.0046(9)
C27 0.0160(11) 0.0170(10) 0.0250(12) -0.0055(9) 0.0010(9) -0.0047(8)
C28 0.0155(11) 0.0105(9) 0.0187(11) -0.0021(8) -0.0005(8) -0.0011(8)
C29 0.0187(11) 0.0260(11) 0.0157(11) -0.0003(9) -0.0001(9) 0.0003(9)
C30 0.0189(11) 0.0240(11) 0.0202(12) -0.0008(9) 0.0017(9) -0.0058(9)
C31 0.0130(10) 0.0190(10) 0.0144(10) 0.0011(8) -0.0001(8) -0.0033(8)
C32 0.0245(13) 0.0145(11) 0.0392(15) -0.0009(10) -0.0044(11) -0.0021(9)
C33 0.0235(13) 0.0374(13) 0.0234(13) -0.0034(10) 0.0038(9) -0.0085(10)
C34 0.0183(12) 0.0225(11) 0.0349(14) -0.0157(10) 0.0054(10) -0.0057(9)
C35 0.0211(13) 0.0197(11) 0.0510(17) -0.0036(11) 0.0005(11) 0.0044(9)
C36 0.0155(11) 0.0198(11) 0.0361(14) -0.0036(10) -0.0041(10) 0.0016(9)

loop_
_atom_type_symbol
_atom_type_description
_atom_type_scat_dispersion_real
_atom_type_scat_dispersion_imag
_atom_type_scat_source
C C 0.0033 0.0016 'International Tables Vol C Tables 4.2.6.8 and 6.1.1.4'
H H 0.0000 0.0000 'International Tables Vol C Tables 4.2.6.8 and 6.1.1.4'
Co Co 0.3494 0.9721 'International Tables Vol C Tables 4.2.6.8 and 6.1.1.4'
F F 0.0171 0.0103 'International Tables Vol C Tables 4.2.6.8 and 6.1.1.4'
N N 0.0061 0.0033 'International Tables Vol C Tables 4.2.6.8 and 6.1.1.4'
S S 0.1246 0.1234 'International Tables Vol C Tables 4.2.6.8 and 6.1.1.4'

loop_
_geom_angle_atom_site_label_1
_geom_angle_atom_site_label_2
_geom_angle_atom_site_label_3
_geom_angle
_geom_angle_site_symmetry_1
_geom_angle_site_symmetry_3
S2 Co1 S2 180.0 . 2_656
S2 Co1 S3 89.726(17) . .
S2 Co1 S3 90.276(17) 2_656 .
S2 Co1 S3 89.725(17) 2_656 2_656
S2 Co1 S3 90.274(17) . 2_656
S3 Co1 S3 180.000(9) 2_656 .
C50 S2 Co1 106.25(6) . .
C14 S3 Co1 106.24(7) . .
C9 N6 C10 111.46(14) . .
C15 N6 C9 107.95(14) . .
C15 N6 C10 108.84(14) . .
C15 N6 C28 111.36(15) . .
C28 N6 C9 109.17(14) . .
C28 N6 C10 108.08(13) . .
C11 C7 C14 121.13(17) . .
C11 C7 C18 117.14(18) . .
C18 C7 C14 121.70(18) . .
C13 C8 C50 120.30(19) . .
C27 C8 C13 117.37(18) . .
C27 C8 C50 122.18(18) . .
N6 C9 H9A 108.5 . .
N6 C9 H9B 108.5 . .
H9A C9 H9B 107.5 . .
C24 C9 N6 114.95(15) . .
C24 C9 H9A 108.5 . .
C24 C9 H9B 108.5 . .
N6 C10 H10A 108.7 . .
N6 C10 H10B 108.7 . .
H10A C10 H10B 107.6 . .
C12 C10 N6 114.39(15) . .
C12 C10 H10A 108.7 . .
C12 C10 H10B 108.7 . .
C7 C11 H11 119.0 . .
C29 C11 C7 122.07(19) . .
C29 C11 H11 119.0 . .
C10 C12 H12A 109.4 . .
C10 C12 H12B 109.4 . .
C10 C12 C31 111.22(16) . .
H12A C12 H12B 108.0 . .
C31 C12 H12A 109.4 . .
C31 C12 H12B 109.4 . .
C8 C13 H13 119.1 . .
C32 C13 C8 121.8(2) . .
C32 C13 H13 119.1 . .
C7 C14 S3 115.43(13) . .
C50 C14 S3 118.48(15) . .
C50 C14 C7 126.00(17) . .
N6 C15 H15A 108.0 . .
N6 C15 H15B 108.0 . .
N6 C15 C23 117.00(15) . .
H15A C15 H15B 107.3 . .
C23 C15 H15A 108.0 . .
C23 C15 H15B 108.0 . .
H16A C16 H16B 108.3 . .
C25 C16 H16A 109.9 . .
C25 C16 H16B 109.9 . .
C28 C16 H16A 109.9 . .
C28 C16 H16B 109.9 . .
C28 C16 C25 108.89(15) . .
F5 C17 C34 118.4(2) . .
C32 C17 F5 118.8(2) . .
C32 C17 C34 122.81(19) . .
C7 C18 H18 119.3 . .
C26 C18 C7 121.37(19) . .
C26 C18 H18 119.3 . .
F4 C19 C29 118.24(19) . .
C26 C19 F4 119.16(18) . .
C26 C19 C29 122.60(19) . .
H20A C20 H20B 109.5 . .
H20A C20 H20C 109.5 . .
H20B C20 H20C 109.5 . .
C25 C20 H20A 109.5 . .
C25 C20 H20B 109.5 . .
C25 C20 H20C 109.5 . .
H21A C21 H21B 109.5 . .
H21A C21 H21C 109.5 . .
H21B C21 H21C 109.5 . .
C31 C21 H21A 109.5 . .
C31 C21 H21B 109.5 . .
C31 C21 H21C 109.5 . .
C8 C50 S2 115.27(14) . .
C14 C50 S2 119.19(15) . .
C14 C50 C8 125.34(18) . .
C15 C23 H23A 110.0 . .
C15 C23 H23B 110.0 . .
C15 C23 C30 108.41(15) . .
H23A C23 H23B 108.4 . .
C30 C23 H23A 110.0 . .
C30 C23 H23B 110.0 . .
C9 C24 H24A 109.4 . .
C9 C24 H24B 109.4 . .
C9 C24 C36 111.23(16) . .
H24A C24 H24B 108.0 . .
C36 C24 H24A 109.4 . .
C36 C24 H24B 109.4 . .
C16 C25 H25A 109.2 . .
C16 C25 H25B 109.2 . .
C20 C25 C16 112.17(15) . .
C20 C25 H25A 109.2 . .
C20 C25 H25B 109.2 . .
H25A C25 H25B 107.9 . .
C18 C26 H26 120.6 . .
C19 C26 C18 118.88(19) . .
C19 C26 H26 120.6 . .
C8 C27 H27 119.2 . .
C34 C27 C8 121.7(2) . .
C34 C27 H27 119.2 . .
N6 C28 C16 115.73(15) . .
N6 C28 H28A 108.3 . .
N6 C28 H28B 108.3 . .
C16 C28 H28A 108.3 . .
C16 C28 H28B 108.3 . .
H28A C28 H28B 107.4 . .
C11 C29 H29 121.0 . .
C19 C29 C11 117.92(19) . .
C19 C29 H29 121.0 . .
C23 C30 H30A 109.0 . .
C23 C30 H30B 109.0 . .
H30A C30 H30B 107.8 . .
C33 C30 C23 113.07(17) . .
C33 C30 H30A 109.0 . .
C33 C30 H30B 109.0 . .
C12 C31 H31A 108.9 . .
C12 C31 H31B 108.9 . .
C21 C31 C12 113.50(15) . .
C21 C31 H31A 108.9 . .
C21 C31 H31B 108.9 . .
H31A C31 H31B 107.7 . .
C13 C32 H32 121.0 . .
C17 C32 C13 118.0(2) . .
C17 C32 H32 121.0 . .
C30 C33 H33A 109.5 . .
C30 C33 H33B 109.5 . .
C30 C33 H33C 109.5 . .
H33A C33 H33B 109.5 . .
H33A C33 H33C 109.5 . .
H33B C33 H33C 109.5 . .
C17 C34 C27 118.3(2) . .
C17 C34 H34 120.8 . .
C27 C34 H34 120.8 . .
H35A C35 H35B 109.5 . .
H35A C35 H35C 109.5 . .
H35B C35 H35C 109.5 . .
C36 C35 H35A 109.5 . .
C36 C35 H35B 109.5 . .
C36 C35 H35C 109.5 . .
C24 C36 H36A 109.3 . .
C24 C36 H36B 109.3 . .
C35 C36 C24 111.63(17) . .
C35 C36 H36A 109.3 . .
C35 C36 H36B 109.3 . .
H36A C36 H36B 108.0 . .

loop_
_geom_bond_atom_site_label_1
_geom_bond_atom_site_label_2
_geom_bond_distance
_geom_bond_site_symmetry_2
Co1 S2 2.1713(5) 2_656
Co1 S2 2.1713(5) .
Co1 S3 2.1763(5) .
Co1 S3 2.1763(5) 2_656
S2 C50 1.761(2) .
S3 C14 1.7658(19) .
F4 C19 1.375(2) .
F5 C17 1.374(2) .
N6 C9 1.524(2) .
N6 C10 1.529(2) .
N6 C15 1.518(2) .
N6 C28 1.523(2) .
C7 C11 1.398(3) .
C7 C14 1.479(3) .
C7 C18 1.409(3) .
C8 C13 1.404(3) .
C8 C50 1.486(3) .
C8 C27 1.391(3) .
C9 H9A 0.9900 .
C9 H9B 0.9900 .
C9 C24 1.521(3) .
C10 H10A 0.9900 .
C10 H10B 0.9900 .
C10 C12 1.522(3) .
C11 H11 0.9500 .
C11 C29 1.391(3) .
C12 H12A 0.9900 .
C12 H12B 0.9900 .
C12 C31 1.531(3) .
C13 H13 0.9500 .
C13 C32 1.389(3) .
C14 C50 1.365(3) .
C15 H15A 0.9900 .
C15 H15B 0.9900 .
C15 C23 1.519(3) .
C16 H16A 0.9900 .
C16 H16B 0.9900 .
C16 C25 1.526(3) .
C16 C28 1.524(3) .
C17 C32 1.369(3) .
C17 C34 1.374(3) .
C18 H18 0.9500 .
C18 C26 1.385(3) .
C19 C26 1.368(3) .
C19 C29 1.379(3) .
C20 H20A 0.9800 .
C20 H20B 0.9800 .
C20 H20C 0.9800 .
C20 C25 1.525(3) .
C21 H21A 0.9800 .
C21 H21B 0.9800 .
C21 H21C 0.9800 .
C21 C31 1.519(3) .
C23 H23A 0.9900 .
C23 H23B 0.9900 .
C23 C30 1.525(3) .
C24 H24A 0.9900 .
C24 H24B 0.9900 .
C24 C36 1.529(3) .
C25 H25A 0.9900 .
C25 H25B 0.9900 .
C26 H26 0.9500 .
C27 H27 0.9500 .
C27 C34 1.388(3) .
C28 H28A 0.9900 .
C28 H28B 0.9900 .
C29 H29 0.9500 .
C30 H30A 0.9900 .
C30 H30B 0.9900 .
C30 C33 1.518(3) .
C31 H31A 0.9900 .
C31 H31B 0.9900 .
C32 H32 0.9500 .
C33 H33A 0.9800 .
C33 H33B 0.9800 .
C33 H33C 0.9800 .
C34 H34 0.9500 .
C35 H35A 0.9800 .
C35 H35B 0.9800 .
C35 H35C 0.9800 .
C35 C36 1.523(3) .
C36 H36A 0.9900 .
C36 H36B 0.9900 .

loop_
_geom_torsion_atom_site_label_1
_geom_torsion_atom_site_label_2
_geom_torsion_atom_site_label_3
_geom_torsion_atom_site_label_4
_geom_torsion
_geom_torsion_site_symmetry_1
Co1 S2 C50 C8 -173.41(13) .
Co1 S2 C50 C14 1.78(18) .
Co1 S3 C14 C7 -173.52(13) .
Co1 S3 C14 C50 3.35(18) .
S2 Co1 S2 C50 158(16) 2_656
S2 Co1 S3 C14 -1.69(7) .
S2 Co1 S3 C14 178.31(7) 2_656
S3 Co1 S2 C50 -179.72(7) 2_656
S3 Co1 S2 C50 0.28(7) .
S3 Co1 S3 C14 -34(19) 2_656
S3 C14 C50 S2 -3.5(2) .
S3 C14 C50 C8 171.20(15) .
F4 C19 C26 C18 -179.84(18) .
F4 C19 C29 C11 179.69(17) .
F5 C17 C32 C13 -179.12(18) .
F5 C17 C34 C27 179.12(17) .
N6 C9 C24 C36 -165.24(17) .
N6 C10 C12 C31 173.82(14) .
N6 C15 C23 C30 177.78(16) .
C7 C11 C29 C19 -0.5(3) .
C7 C14 C50 S2 173.04(16) .
C7 C14 C50 C8 -12.3(3) .
C7 C18 C26 C19 0.8(3) .
C8 C13 C32 C17 -0.3(3) .
C8 C27 C34 C17 0.3(3) .
C9 N6 C10 C12 -55.32(19) .
C9 N6 C15 C23 169.24(16) .
C9 N6 C28 C16 -65.8(2) .
C9 C24 C36 C35 176.22(19) .
C10 N6 C9 C24 -52.9(2) .
C10 N6 C15 C23 -69.6(2) .
C10 N6 C28 C16 172.85(17) .
C10 C12 C31 C21 -61.9(2) .
C11 C7 C14 S3 -38.5(2) .
C11 C7 C14 C50 144.9(2) .
C11 C7 C18 C26 -1.4(3) .
C13 C8 C50 S2 -39.4(2) .
C13 C8 C50 C14 145.8(2) .
C13 C8 C27 C34 0.4(3) .
C14 C7 C11 C29 179.32(18) .
C14 C7 C18 C26 -179.46(18) .
C15 N6 C9 C24 66.6(2) .
C15 N6 C10 C12 -174.27(15) .
C15 N6 C28 C16 53.4(2) .
C15 C23 C30 C33 173.95(18) .
C18 C7 C11 C29 1.3(3) .
C18 C7 C14 S3 139.42(17) .
C18 C7 C14 C50 -37.2(3) .
C50 C8 C13 C32 175.30(18) .
C50 C8 C27 C34 -175.21(18) .
C25 C16 C28 N6 -170.40(16) .
C26 C19 C29 C11 -0.2(3) .
C27 C8 C13 C32 -0.4(3) .
C27 C8 C50 S2 136.07(17) .
C27 C8 C50 C14 -38.8(3) .
C28 N6 C9 C24 -172.24(16) .
C28 N6 C10 C12 64.64(19) .
C28 N6 C15 C23 49.4(2) .
C28 C16 C25 C20 177.55(18) .
C29 C19 C26 C18 0.1(3) .
C32 C17 C34 C27 -1.1(3) .
C34 C17 C32 C13 1.1(3) .

loop_
_platon_squeeze_void_nr
_platon_squeeze_void_average_x
_platon_squeeze_void_average_y
_platon_squeeze_void_average_z
_platon_squeeze_void_volume
_platon_squeeze_void_count_electrons
_platon_squeeze_void_content
1 -0.063 0.500 1.000 196 51 ' '
